data_7135971
loop_
_publ_author_name
'Chen, Jingjing'
'Li, Fugang'
'Zhao, Zihao'
'Wang, Xiaokang'
'Wang, Rongming'
'Sun, Daofeng'

_publ_section_title
;
 Tetrazole-functionalized Cu-MOF for efficient C2H2/CO2 separation
;
_journal_name_full 'Chemical Communications'
_journal_paper_doi 10.1039/D6CC03522A
_journal_year 2026
_chemical_formula_moiety 'C9 H4 Cu N4 O4'
_chemical_formula_sum 'C9 H4 Cu N4 O4'
_chemical_formula_weight 295.70
_space_group_crystal_system monoclinic
_space_group_IT_number 15
_space_group_name_Hall '-C 2yc'
_space_group_name_H-M_alt 'C 1 2/c 1'
_atom_sites_solution_hydrogens geom
_atom_sites_solution_primary iterative
_audit_creation_date 2026-01-29
_audit_creation_method
;
Olex2 1.5
(compiled 2025.07.13 svn.rb7424aed for OlexSys, GUI svn.r7314)
;
_audit_update_record
;
2026-01-29 deposited with the CCDC.	2026-06-24 downloaded from the CCDC.
;
_cell_angle_alpha 90
_cell_angle_beta 116.967(8)
_cell_angle_gamma 90
_cell_formula_units_Z 8
_cell_length_a 15.2696(8)
_cell_length_b 15.3153(5)
_cell_length_c 16.7734(11)
_cell_measurement_reflns_used 4582
_cell_measurement_temperature 150.01(10)
_cell_measurement_theta_max 70.1960
_cell_measurement_theta_min 4.3400
_cell_volume 3496.1(4)
_computing_cell_refinement 'CrysAlisPro 1.171.39.46 (Rigaku OD, 2018)'
_computing_data_collection 'CrysAlisPro 1.171.39.46 (Rigaku OD, 2018)'
_computing_data_reduction 'CrysAlisPro 1.171.39.46 (Rigaku OD, 2018)'
_computing_molecular_graphics 'Olex2 1.5 (Dolomanov et al., 2009)'
_computing_publication_material 'Olex2 1.5 (Dolomanov et al., 2009)'
_computing_structure_refinement 'SHELXL 2018/3 (Sheldrick, 2015)'
_computing_structure_solution
;
Superflip  (Palatinus & Chapuis, 2007;Palatinus & van der Lee, 2008;
Palatinus et al., 2012)
;
_diffrn_ambient_environment N~2~
_diffrn_ambient_temperature 150.01(10)
_diffrn_detector 'CCD plate'
_diffrn_detector_area_resol_mean 16.0450
_diffrn_detector_type Eos
_diffrn_measured_fraction_theta_full 0.988
_diffrn_measured_fraction_theta_max 0.986
_diffrn_measurement_details
;
List of Runs (angles in degrees, time in seconds):

  # Type    Start    End  Width  t~exp~   \w     \q     \k     \f   Frames
#--------------------------------------------------------------------------
  1  \w    -22.00  69.00   1.00    2.52    --    0.00  57.00-180.00   91
  2  \w     58.00 116.00   1.00    7.50    --   54.00  57.00-150.00   58
  3  \w    -17.00  81.00   1.00    7.50    --   54.00 -77.00   0.00   98
  4  \w     85.00 178.00   1.00   10.00    --  108.00  50.00   0.00   93
  5  \w     46.00  99.00   1.00   10.00    --  108.00-111.00-180.00   53
  6  \w     64.00  91.00   1.00   10.00    --  108.00-111.00 -30.00   27
  7  \w     41.00 115.00   1.00   10.00    --  108.00 -25.00   0.00   74
  8  \w     31.00  61.00   1.00    2.52    --    0.00  57.00-120.00   30
  9  \w    -41.00  17.00   1.00    2.52    --    0.00 -57.00  30.00   58
 10  \w     88.00 113.00   1.00    7.50    --   54.00  57.00 150.00   25
 11  \w     29.00 113.00   1.00    7.50    --   54.00  38.00  90.00   84
 12  \w      7.00  94.00   1.00    7.50    --   54.00 -99.00-180.00   87
 13  \w     41.00 120.00   1.00    7.50    --   54.00  57.00 120.00   79
 14  \w     39.00  65.00   1.00    7.50    --   54.00-125.00-180.00   26
 15  \w     -4.00  73.00   1.00    7.50    --   54.00 -57.00-120.00   77
 16  \w     83.00 165.00   1.00   10.00    --  108.00  43.00 -73.09   82
 17  \w     51.00  76.00   1.00   10.00    --  108.00 -63.00  30.00   25
 18  \w     57.00 111.00   1.00   10.00    --  108.00 -50.00-150.00   54
 19  \w     93.00 122.00   1.00   10.00    --  108.00 -63.00  30.00   29
 20  \w     93.00 119.00   1.00   10.00    --  108.00  50.00 -30.00   26
 21  \w    136.00 174.00   1.00   10.00    --  108.00  50.00 -30.00   38
 22  \w     86.00 146.00   1.00   10.00    --  108.00 -91.00 -60.00   60
 23  \w     86.00 152.00   1.00   10.00    --  108.00  63.00  30.00   66
 24  \w     47.00  99.00   1.00   10.00    --  108.00 -63.00 -60.00   52
 25  \w     36.00 111.00   1.00   10.00    --  108.00-111.00 -90.00   75
 26  \w     85.00 130.00   1.00   10.00    --  108.00  63.00 150.00   45
 27  \w    146.00 159.00   1.00   10.00    --  108.00  63.00 150.00   13
;
_diffrn_measurement_device 'four-circle diffractometer'
_diffrn_measurement_device_type 'SuperNova, Dual, Cu at home/near, Eos'
_diffrn_measurement_method '\w scans'
_diffrn_orient_matrix_type 'CrysAlisPro convention (1999,Acta A55,543-557)'
_diffrn_orient_matrix_UB_11 0.0914809500
_diffrn_orient_matrix_UB_12 -0.0216098500
_diffrn_orient_matrix_UB_13 -0.0125912000
_diffrn_orient_matrix_UB_21 0.0373444500
_diffrn_orient_matrix_UB_22 0.0942232500
_diffrn_orient_matrix_UB_23 0.0262610000
_diffrn_orient_matrix_UB_31 0.0553328000
_diffrn_orient_matrix_UB_32 -0.0277628000
_diffrn_orient_matrix_UB_33 0.0988692000
_diffrn_radiation_monochromator mirror
_diffrn_radiation_probe x-ray
_diffrn_radiation_type MoK\a
_diffrn_radiation_wavelength 0.710
_diffrn_reflns_av_R_equivalents 0.0230
_diffrn_reflns_av_unetI/netI 0.0207
_diffrn_reflns_Laue_measured_fraction_full 0.988
_diffrn_reflns_Laue_measured_fraction_max 0.986
_diffrn_reflns_limit_h_max 18
_diffrn_reflns_limit_h_min -18
_diffrn_reflns_limit_k_max 18
_diffrn_reflns_limit_k_min -18
_diffrn_reflns_limit_l_max 20
_diffrn_reflns_limit_l_min -18
_diffrn_reflns_number 10383
_diffrn_reflns_point_group_measured_fraction_full 0.988
_diffrn_reflns_point_group_measured_fraction_max 0.986
_diffrn_reflns_theta_full 25.214
_diffrn_reflns_theta_max 25.419
_diffrn_reflns_theta_min 2.000
_diffrn_source 'micro-focus sealed X-ray tube'
_diffrn_source_type 'SuperNova (Cu) X-ray Source'
_exptl_absorpt_coefficient_mu 1.257
_exptl_absorpt_correction_T_max 1.00000
_exptl_absorpt_correction_T_min 0.73158
_exptl_absorpt_correction_type multi-scan
_exptl_absorpt_process_details
;
CrysAlisPro 1.171.39.46 (Rigaku Oxford Diffraction, 2018)
Empirical absorption correction using spherical harmonics,
 implemented in SCALE3 ABSPACK scaling algorithm.
;
_exptl_crystal_density_diffrn 1.124
_exptl_crystal_description block
_exptl_crystal_F_000 1176
_refine_diff_density_max 0.866
_refine_diff_density_min -0.812
_refine_diff_density_rms 0.135
_refine_ls_extinction_method none
_refine_ls_goodness_of_fit_ref 1.085
_refine_ls_hydrogen_treatment constr
_refine_ls_matrix_type full
_refine_ls_number_parameters 163
_refine_ls_number_reflns 3204
_refine_ls_number_restraints 0
_refine_ls_restrained_S_all 1.085
_refine_ls_R_factor_all 0.0690
_refine_ls_R_factor_gt 0.0653
_refine_ls_shift/su_max 0.001
_refine_ls_shift/su_mean 0.000
_refine_ls_structure_factor_coef Fsqd
_refine_ls_weighting_details 'w=1/[\s^2^(Fo^2^)+(0.1114P)^2^+20.2656P] where P=(Fo^2^+2Fc^2^)/3'
_refine_ls_weighting_scheme calc
_refine_ls_wR_factor_gt 0.1987
_refine_ls_wR_factor_ref 0.2023
_reflns_Friedel_coverage 0.000
_reflns_number_gt 2899
_reflns_number_total 3204
_reflns_threshold_expression 'I > 2\s(I)'
_cod_data_source_file d6cc03522a2.cif
_cod_data_source_block UPC-115
_cod_database_code 7135971
_shelx_shelxl_version_number 2018/3
_chemical_oxdiff_formula 'C H O N Cu'
_shelx_space_group_comment
;
The symmetry employed for this shelxl refinement is uniquely defined
by the following loop, which should always be used as a source of
symmetry information in preference to the above space-group names.
They are only intended as comments.
;
_olex2_refinement_description
;
1. Fixed Uiso
 At 1.2 times of:
  All C(H) groups
2.a Aromatic/amide H refined with riding coordinates:
 C9(H9), C7(H7), C3(H3), C6(H6)
;
_smtbx_masks_void_probe_radius 1.2
_smtbx_masks_void_truncation_radius 1.2
_olex2_submission_special_instructions 'No special instructions were received'
_oxdiff_exptl_absorpt_empirical_details
;
Empirical correction (ABSPACK) includes:
- Absorption correction using spherical harmonics
- Frame scaling
;
_oxdiff_exptl_absorpt_empirical_full_max 1.619
_oxdiff_exptl_absorpt_empirical_full_min 0.541

loop_
_space_group_symop_operation_xyz
'x, y, z'
'-x, y, -z+1/2'
'x+1/2, y+1/2, z'
'-x+1/2, y+1/2, -z+1/2'
'-x, -y, -z'
'x, -y, z-1/2'
'-x+1/2, -y+1/2, -z'
'x+1/2, -y+1/2, z-1/2'

loop_
_atom_site_label
_atom_site_type_symbol
_atom_site_fract_x
_atom_site_fract_y
_atom_site_fract_z
_atom_site_U_iso_or_equiv
_atom_site_adp_type
_atom_site_occupancy
_atom_site_site_symmetry_order
_atom_site_calc_flag
_atom_site_refinement_flags_posn
_atom_site_refinement_flags_adp
_atom_site_refinement_flags_occupancy
_atom_site_disorder_assembly
_atom_site_disorder_group
Cu1 Cu 0.54477(4) 0.72389(3) 0.33883(4) 0.0351(3) Uani 1 1 d . . . . .
O2 O 0.3656(2) 0.64046(19) 0.1735(2) 0.0344(7) Uani 1 1 d . . . . .
O3 O 0.1203(2) 0.31957(19) 0.3218(2) 0.0327(7) Uani 1 1 d . . . . .
O1 O 0.4533(2) 0.6265(2) 0.3226(2) 0.0362(7) Uani 1 1 d . . . . .
O4 O 0.0597(2) 0.3056(2) 0.1731(2) 0.0353(7) Uani 1 1 d . . . . .
N1 N 0.3837(3) 0.2865(3) 0.5181(3) 0.0378(9) Uani 1 1 d . . . . .
N4 N 0.3224(3) 0.3501(2) 0.3888(3) 0.0400(9) Uani 1 1 d . . . . .
C1 C 0.3837(3) 0.6065(3) 0.2475(3) 0.0321(9) Uani 1 1 d . . . . .
C2 C 0.3153(3) 0.5355(3) 0.2460(3) 0.0382(10) Uani 1 1 d . . . . .
N2 N 0.3639(3) 0.2287(3) 0.4544(3) 0.0505(12) Uani 1 1 d . . . . .
C9 C 0.3272(4) 0.2633(3) 0.3765(4) 0.0414(11) Uani 1 1 d . . . . .
H9 H 0.307797 0.234582 0.322263 0.050 Uiso 1 1 calc R U . . .
C8 C 0.1172(3) 0.3361(3) 0.2471(3) 0.0336(10) Uani 1 1 d . . . . .
C5 C 0.1900(3) 0.4034(3) 0.2460(3) 0.0360(10) Uani 1 1 d . . . . .
C4 C 0.2860(4) 0.4113(3) 0.3159(4) 0.0441(11) Uani 1 1 d . . . . .
C7 C 0.2271(4) 0.5236(4) 0.1736(4) 0.0577(16) Uani 1 1 d . . . . .
H7 H 0.208879 0.559589 0.123919 0.069 Uiso 1 1 calc R U . . .
C3 C 0.3488(4) 0.4752(3) 0.3172(4) 0.0475(12) Uani 1 1 d . . . . .
H3 H 0.412171 0.478904 0.363832 0.057 Uiso 1 1 calc R U . . .
C6 C 0.1630(4) 0.4575(4) 0.1727(4) 0.0566(15) Uani 1 1 d . . . . .
H6 H 0.102511 0.450108 0.122912 0.068 Uiso 1 1 calc R U . . .
N3 N 0.3572(4) 0.3641(3) 0.4765(4) 0.0601(13) Uani 1 1 d . . . . .

loop_
_atom_site_aniso_label
_atom_site_aniso_U_11
_atom_site_aniso_U_22
_atom_site_aniso_U_33
_atom_site_aniso_U_23
_atom_site_aniso_U_13
_atom_site_aniso_U_12
Cu1 0.0256(4) 0.0234(3) 0.0537(4) 0.0020(2) 0.0157(3) 0.00078(19)
O2 0.0237(14) 0.0214(14) 0.0514(19) 0.0022(13) 0.0110(13) -0.0103(12)
O3 0.0277(15) 0.0205(14) 0.0459(18) 0.0003(12) 0.0131(13) -0.0091(12)
O1 0.0255(15) 0.0274(15) 0.0510(19) 0.0051(13) 0.0133(14) -0.0121(12)
O4 0.0252(15) 0.0295(15) 0.0476(19) -0.0022(13) 0.0135(14) -0.0128(13)
N1 0.034(2) 0.032(2) 0.042(2) 0.0051(16) 0.0118(18) 0.0011(16)
N4 0.035(2) 0.0260(19) 0.052(2) 0.0002(17) 0.0139(18) -0.0050(16)
C1 0.0224(19) 0.0190(19) 0.053(3) -0.0018(18) 0.0149(19) -0.0056(16)
C2 0.027(2) 0.029(2) 0.051(3) 0.0049(19) 0.011(2) -0.0082(18)
N2 0.045(3) 0.033(2) 0.059(3) -0.0018(19) 0.012(2) -0.0011(18)
C9 0.042(3) 0.024(2) 0.046(3) -0.0032(19) 0.009(2) 0.0021(19)
C8 0.0209(19) 0.022(2) 0.053(3) 0.0054(18) 0.0123(19) -0.0033(16)
C5 0.028(2) 0.027(2) 0.049(3) 0.0033(19) 0.014(2) -0.0105(17)
C4 0.037(2) 0.035(2) 0.053(3) 0.000(2) 0.015(2) -0.007(2)
C7 0.040(3) 0.060(4) 0.056(3) 0.024(3) 0.008(2) -0.022(3)
C3 0.031(2) 0.039(3) 0.060(3) 0.003(2) 0.009(2) -0.010(2)
C6 0.041(3) 0.053(3) 0.058(3) 0.012(3) 0.007(2) -0.023(3)
N3 0.053(3) 0.043(3) 0.071(3) 0.009(2) 0.018(2) -0.002(2)

loop_
_atom_type_symbol
_atom_type_description
_atom_type_scat_dispersion_real
_atom_type_scat_dispersion_imag
_atom_type_scat_source
C C 0.0033 0.0016 'International Tables Vol C Tables 4.2.6.8 and 6.1.1.4'
H H 0.0000 0.0000 'International Tables Vol C Tables 4.2.6.8 and 6.1.1.4'
Cu Cu 0.3201 1.2651 'International Tables Vol C Tables 4.2.6.8 and 6.1.1.4'
N N 0.0061 0.0033 'International Tables Vol C Tables 4.2.6.8 and 6.1.1.4'
O O 0.0106 0.0060 'International Tables Vol C Tables 4.2.6.8 and 6.1.1.4'

loop_
_geom_angle_atom_site_label_1
_geom_angle_atom_site_label_2
_geom_angle_atom_site_label_3
_geom_angle
_geom_angle_site_symmetry_1
_geom_angle_site_symmetry_3
_geom_angle_publ_flag
O2 Cu1 Cu1 84.85(10) 2_655 2_655 ?
O2 Cu1 O3 89.25(14) 2_655 3 ?
O2 Cu1 O1 88.70(14) 2_655 . ?
O2 Cu1 O4 169.31(14) 2_655 4 ?
O2 Cu1 N1 92.52(15) 2_655 5_666 ?
O3 Cu1 Cu1 82.78(9) 3 2_655 ?
O3 Cu1 O1 165.50(14) 3 . ?
O3 Cu1 O4 90.75(13) 3 4 ?
O3 Cu1 N1 100.57(14) 3 5_666 ?
O1 Cu1 Cu1 82.74(10) . 2_655 ?
O1 Cu1 N1 93.86(14) . 5_666 ?
O4 Cu1 Cu1 84.55(10) 4 2_655 ?
O4 Cu1 O1 88.63(14) 4 . ?
O4 Cu1 N1 97.99(15) 4 5_666 ?
N1 Cu1 Cu1 175.73(10) 5_666 2_655 ?
C1 O2 Cu1 121.7(3) . 2_655 ?
C8 O3 Cu1 122.4(3) . 3_445 ?
C1 O1 Cu1 122.8(3) . . ?
C8 O4 Cu1 120.9(3) . 4_545 ?
N2 N1 Cu1 132.3(3) . 5_666 ?
N2 N1 N3 105.6(4) . . ?
N3 N1 Cu1 121.8(3) . 5_666 ?
C9 N4 C4 122.5(4) . . ?
N3 N4 C9 107.7(4) . . ?
N3 N4 C4 129.8(4) . . ?
O2 C1 O1 126.5(4) . . ?
O2 C1 C2 116.4(4) . . ?
O1 C1 C2 117.1(4) . . ?
C7 C2 C1 120.8(4) . . ?
C7 C2 C3 120.2(4) . . ?
C3 C2 C1 118.6(4) . . ?
C9 N2 N1 112.5(4) . . ?
N4 C9 H9 126.8 . . ?
N2 C9 N4 106.3(4) . . ?
N2 C9 H9 126.8 . . ?
O3 C8 C5 116.8(4) . . ?
O4 C8 O3 127.6(4) . . ?
O4 C8 C5 115.5(4) . . ?
C4 C5 C8 122.6(4) . . ?
C6 C5 C8 119.5(4) . . ?
C6 C5 C4 117.8(4) . . ?
C5 C4 N4 120.5(4) . . ?
C3 C4 N4 117.2(4) . . ?
C3 C4 C5 122.4(5) . . ?
C2 C7 H7 119.7 . . ?
C2 C7 C6 120.7(5) . . ?
C6 C7 H7 119.7 . . ?
C2 C3 H3 120.9 . . ?
C4 C3 C2 118.3(4) . . ?
C4 C3 H3 120.9 . . ?
C5 C6 C7 119.9(5) . . ?
C5 C6 H6 120.0 . . ?
C7 C6 H6 120.0 . . ?
N4 N3 N1 107.9(5) . . ?

loop_
_geom_bond_atom_site_label_1
_geom_bond_atom_site_label_2
_geom_bond_distance
_geom_bond_site_symmetry_2
_geom_bond_publ_flag
Cu1 Cu1 2.6559(12) 2_655 ?
Cu1 O2 1.951(3) 2_655 ?
Cu1 O3 1.963(3) 3 ?
Cu1 O1 1.977(3) . ?
Cu1 O4 1.965(3) 4 ?
Cu1 N1 2.145(4) 5_666 ?
O2 C1 1.255(6) . ?
O3 C8 1.258(6) . ?
O1 C1 1.263(5) . ?
O4 C8 1.242(6) . ?
N1 N2 1.314(6) . ?
N1 N3 1.344(6) . ?
N4 C9 1.352(6) . ?
N4 C4 1.438(6) . ?
N4 N3 1.335(7) . ?
C1 C2 1.501(6) . ?
C2 C7 1.356(7) . ?
C2 C3 1.409(7) . ?
N2 C9 1.280(7) . ?
C9 H9 0.9300 . ?
C8 C5 1.522(5) . ?
C5 C4 1.407(7) . ?
C5 C6 1.381(7) . ?
C4 C3 1.364(7) . ?
C7 H7 0.9300 . ?
C7 C6 1.403(7) . ?
C3 H3 0.9300 . ?
C6 H6 0.9300 . ?

loop_
_geom_torsion_atom_site_label_1
_geom_torsion_atom_site_label_2
_geom_torsion_atom_site_label_3
_geom_torsion_atom_site_label_4
_geom_torsion
_geom_torsion_site_symmetry_1
_geom_torsion_site_symmetry_2
_geom_torsion_site_symmetry_3
_geom_torsion_site_symmetry_4
_geom_torsion_publ_flag
Cu1 O2 C1 O1 7.4(6) 2_655 . . . ?
Cu1 O2 C1 C2 -172.8(3) 2_655 . . . ?
Cu1 O3 C8 O4 10.6(6) 3_445 . . . ?
Cu1 O3 C8 C5 -171.6(3) 3_445 . . . ?
Cu1 O1 C1 O2 4.2(6) . . . . ?
Cu1 O1 C1 C2 -175.5(3) . . . . ?
Cu1 O4 C8 O3 2.0(6) 4_545 . . . ?
Cu1 O4 C8 C5 -175.9(3) 4_545 . . . ?
Cu1 N1 N2 C9 -174.3(4) 5_666 . . . ?
Cu1 N1 N3 N4 174.9(3) 5_666 . . . ?
O2 C1 C2 C7 -15.2(7) . . . . ?
O2 C1 C2 C3 157.9(5) . . . . ?
O3 C8 C5 C4 35.9(7) . . . . ?
O3 C8 C5 C6 -146.3(5) . . . . ?
O1 C1 C2 C7 164.6(5) . . . . ?
O1 C1 C2 C3 -22.3(7) . . . . ?
O4 C8 C5 C4 -146.0(5) . . . . ?
O4 C8 C5 C6 31.8(7) . . . . ?
N1 N2 C9 N4 0.2(7) . . . . ?
N4 C4 C3 C2 179.4(5) . . . . ?
C1 C2 C7 C6 -179.5(5) . . . . ?
C1 C2 C3 C4 179.4(5) . . . . ?
C2 C7 C6 C5 -0.5(10) . . . . ?
N2 N1 N3 N4 -0.1(6) . . . . ?
C9 N4 C4 C5 58.8(7) . . . . ?
C9 N4 C4 C3 -120.0(6) . . . . ?
C9 N4 N3 N1 0.2(6) . . . . ?
C8 C5 C4 N4 5.3(8) . . . . ?
C8 C5 C4 C3 -175.8(5) . . . . ?
C8 C5 C6 C7 175.8(5) . . . . ?
C5 C4 C3 C2 0.5(9) . . . . ?
C4 N4 C9 N2 179.1(5) . . . . ?
C4 N4 N3 N1 -179.1(5) . . . . ?
C4 C5 C6 C7 -6.3(9) . . . . ?
C7 C2 C3 C4 -7.5(9) . . . . ?
C3 C2 C7 C6 7.6(10) . . . . ?
C6 C5 C4 N4 -172.5(5) . . . . ?
C6 C5 C4 C3 6.3(8) . . . . ?
N3 N1 N2 C9 0.0(6) . . . . ?
N3 N4 C9 N2 -0.2(6) . . . . ?
N3 N4 C4 C5 -122.0(6) . . . . ?
N3 N4 C4 C3 59.1(8) . . . . ?

loop_
_smtbx_masks_void_nr
_smtbx_masks_void_average_x
_smtbx_masks_void_average_y
_smtbx_masks_void_average_z
_smtbx_masks_void_volume
_smtbx_masks_void_count_electrons
_smtbx_masks_void_content
1 -0.277 -0.838 -0.709 1850.8 404.5 ?
